data_7160276
loop_
_publ_author_name
'Bharani, Sankar'
'Anandarao, Biddika'
'Chowhan, L. Raju'
'Pallepogu, Raghavaiah'
'Prasad, Madavi S.'

_publ_section_title
;
 Asymmetric Synthesis of spiro[benzofuran-pyrrolidine]-indolinedione via
 Bifunctional Urea Catalyzed [3+2]-annulation Reaction
;
_journal_name_full 'Organic &amp; Biomolecular Chemistry'
_journal_paper_doi 10.1039/D4OB01614A
_journal_year 2025
_chemical_absolute_configuration rm
_chemical_formula_moiety 'C27 H20 Cl F3 N2 O3'
_chemical_formula_sum 'C27 H20 Cl F3 N2 O3'
_chemical_formula_weight 512.90
_space_group_crystal_system orthorhombic
_space_group_IT_number 19
_space_group_name_Hall 'P 2ac 2ab'
_space_group_name_H-M_alt 'P 21 21 21'
_atom_sites_solution_hydrogens mixed
_atom_sites_solution_primary direct
_audit_creation_date 2024-10-04
_audit_creation_method
;
Olex2 1.3
(compiled 2020.11.12 svn.r5f609507 for OlexSys, GUI svn.r6408)
;
_audit_update_record
;
2024-10-04 deposited with the CCDC.	2024-12-03 downloaded from the CCDC.
;
_cell_angle_alpha 90
_cell_angle_beta 90
_cell_angle_gamma 90
_cell_formula_units_Z 4
_cell_length_a 6.8332(9)
_cell_length_b 16.149(2)
_cell_length_c 21.497(3)
_cell_measurement_reflns_used 9597
_cell_measurement_temperature 297.0
_cell_measurement_theta_max 25.69
_cell_measurement_theta_min 2.69
_cell_volume 2372.2(5)
_computing_molecular_graphics 'Olex2 1.3 (Dolomanov et al., 2009)'
_computing_publication_material 'Olex2 1.3 (Dolomanov et al., 2009)'
_computing_structure_refinement 'SHELXL 2013/1 (Sheldrick, 2015)'
_computing_structure_solution 'SHELXS  (Sheldrick, 2008)'
_diffrn_ambient_temperature 297.0
_diffrn_measured_fraction_theta_full 0.997
_diffrn_measured_fraction_theta_max 0.998
_diffrn_measurement_device_type 'Bruker APEX-II CCD'
_diffrn_measurement_method '\f and \w scans'
_diffrn_radiation_type MoK\a
_diffrn_radiation_wavelength 0.71073
_diffrn_reflns_av_R_equivalents 0.0643
_diffrn_reflns_av_unetI/netI 0.0275
_diffrn_reflns_Laue_measured_fraction_full 0.997
_diffrn_reflns_Laue_measured_fraction_max 0.998
_diffrn_reflns_limit_h_max 9
_diffrn_reflns_limit_h_min -9
_diffrn_reflns_limit_k_max 21
_diffrn_reflns_limit_k_min -21
_diffrn_reflns_limit_l_max 28
_diffrn_reflns_limit_l_min -28
_diffrn_reflns_number 81429
_diffrn_reflns_point_group_measured_fraction_full 0.998
_diffrn_reflns_point_group_measured_fraction_max 0.999
_diffrn_reflns_theta_full 25.242
_diffrn_reflns_theta_max 28.307
_diffrn_reflns_theta_min 2.276
_diffrn_standards_number 0
_exptl_absorpt_coefficient_mu 0.218
_exptl_absorpt_correction_T_max 0.7457
_exptl_absorpt_correction_T_min 0.7036
_exptl_absorpt_correction_type multi-scan
_exptl_absorpt_process_details
;
SADABS-2016/2 (Bruker,2016/2) was used for absorption correction.
wR2(int) was 0.1425 before and 0.0719 after correction.
The Ratio of minimum to maximum transmission is 0.9435.
The \l/2 correction factor is Not present.
;
_exptl_crystal_colour colorless
_exptl_crystal_density_diffrn 1.436
_exptl_crystal_description block
_exptl_crystal_F_000 1056
_exptl_crystal_size_max 0.36
_exptl_crystal_size_mid 0.26
_exptl_crystal_size_min 0.26
_refine_diff_density_max 0.179
_refine_diff_density_min -0.244
_refine_diff_density_rms 0.032
_refine_ls_abs_structure_details
;
 Flack x determined using 1849 quotients [(I+)-(I-)]/[(I+)+(I-)]
 (Parsons and Flack (2004), Acta Cryst. A60, s61).
;
_refine_ls_abs_structure_Flack 0.01(3)
_refine_ls_extinction_coef 0.0120(15)
_refine_ls_extinction_expression Fc^*^=kFc[1+0.001xFc^2^\l^3^/sin(2\q)]^-1/4^
_refine_ls_extinction_method SHELXL
_refine_ls_goodness_of_fit_ref 1.028
_refine_ls_hydrogen_treatment mixed
_refine_ls_matrix_type full
_refine_ls_number_parameters 332
_refine_ls_number_reflns 5878
_refine_ls_number_restraints 0
_refine_ls_restrained_S_all 1.028
_refine_ls_R_factor_all 0.0532
_refine_ls_R_factor_gt 0.0377
_refine_ls_shift/su_max 0.001
_refine_ls_shift/su_mean 0.000
_refine_ls_structure_factor_coef Fsqd
_refine_ls_weighting_details
;
 w=1/[\s^2^(Fo^2^)+(0.0382P)^2^+0.5052P]
 where P=(Fo^2^+2Fc^2^)/3
;
_refine_ls_weighting_scheme calc
_refine_ls_wR_factor_gt 0.0858
_refine_ls_wR_factor_ref 0.0949
_reflns_Friedel_coverage 0.758
_reflns_Friedel_fraction_full 1.000
_reflns_Friedel_fraction_max 1.000
_reflns_number_gt 4776
_reflns_number_total 5878
_reflns_threshold_expression 'I > 2\s(I)'
_cod_data_source_file d4ob01614a2.cif
_cod_data_source_block rc_sb266_2_0m_a
_cod_original_cell_volume 2372.1(5)
_cod_database_code 7160276
_shelxl_version_number 2012-9
_shelx_space_group_comment
;
The symmetry employed for this shelxl refinement is uniquely defined
by the following loop, which should always be used as a source of
symmetry information in preference to the above space-group names.
They are only intended as comments.
;
_shelx_estimated_absorpt_t_max 0.946
_shelx_estimated_absorpt_t_min 0.926
_olex2_refinement_description
;
1. Fixed Uiso
 At 1.2 times of:
  All C(H) groups
 At 1.5 times of:
  All C(H,H,H) groups
2.a Ternary CH refined with riding coordinates:
 C1(H1), C24(H24)
2.b Aromatic/amide H refined with riding coordinates:
 C3(H3), C4(H4), C5(H5), C6(H6), C7(H7), C10(H10), C11(H11), C12(H12),
 C13(H13), C18(H18), C20(H20)
2.c Idealised Me refined as rotating group:
 C25(H25A,H25B,H25C), C26(H26A,H26B,H26C)
;
_olex2_submission_special_instructions 'No special instructions were received'

loop_
_space_group_symop_operation_xyz
'x, y, z'
'-x+1/2, -y, z+1/2'
'-x, y+1/2, -z+1/2'
'x+1/2, -y+1/2, -z'

loop_
_atom_site_label
_atom_site_type_symbol
_atom_site_fract_x
_atom_site_fract_y
_atom_site_fract_z
_atom_site_U_iso_or_equiv
_atom_site_adp_type
_atom_site_occupancy
_atom_site_site_symmetry_order
_atom_site_calc_flag
_atom_site_refinement_flags_posn
_atom_site_refinement_flags_adp
_atom_site_refinement_flags_occupancy
_atom_site_disorder_assembly
_atom_site_disorder_group
Cl1 Cl 1.14590(16) 0.51598(7) 0.65870(4) 0.0893(3) Uani 1 1 d . . . . .
F1 F 1.1108(3) 0.57654(14) 0.29136(9) 0.0836(6) Uani 1 1 d . . . . .
F2 F 0.9366(4) 0.48481(16) 0.24825(8) 0.1005(8) Uani 1 1 d . . . . .
F3 F 0.8084(4) 0.59886(17) 0.27789(11) 0.1046(8) Uani 1 1 d . . . . .
O1 O 0.4251(3) 0.41724(14) 0.50544(9) 0.0604(5) Uani 1 1 d . . . . .
O2 O 0.5291(3) 0.64609(13) 0.38906(9) 0.0628(6) Uani 1 1 d . . . . .
O3 O 0.3065(3) 0.49056(14) 0.42622(11) 0.0642(6) Uani 1 1 d . . . . .
N1 N 0.5280(3) 0.64705(12) 0.49618(10) 0.0436(5) Uani 1 1 d . . . . .
N2 N 0.9137(3) 0.56285(12) 0.40541(9) 0.0365(4) Uani 1 1 d . . . . .
H2 H 1.036(5) 0.5599(17) 0.4238(13) 0.050(8) Uiso 1 1 d . . . . .
C1 C 0.6908(3) 0.46412(14) 0.36219(10) 0.0341(5) Uani 1 1 d . . . . .
H1 H 0.5993 0.5041 0.3440 0.041 Uiso 1 1 calc R U . . .
C2 C 0.6515(4) 0.38130(15) 0.33103(10) 0.0396(5) Uani 1 1 d . . . . .
C3 C 0.7852(5) 0.31756(17) 0.32912(13) 0.0561(7) Uani 1 1 d . . . . .
H3 H 0.9060 0.3238 0.3485 0.067 Uiso 1 1 calc R U . . .
C4 C 0.7417(6) 0.2439(2) 0.29845(15) 0.0733(10) Uani 1 1 d . . . . .
H4 H 0.8339 0.2016 0.2976 0.088 Uiso 1 1 calc R U . . .
C5 C 0.5651(6) 0.2330(2) 0.26961(15) 0.0755(11) Uani 1 1 d . . . . .
H5 H 0.5371 0.1836 0.2492 0.091 Uiso 1 1 calc R U . . .
C6 C 0.4304(5) 0.2955(2) 0.27122(13) 0.0658(9) Uani 1 1 d . . . . .
H6 H 0.3099 0.2886 0.2518 0.079 Uiso 1 1 calc R U . . .
C7 C 0.4722(4) 0.36960(18) 0.30162(11) 0.0501(6) Uani 1 1 d . . . . .
H7 H 0.3793 0.4117 0.3023 0.060 Uiso 1 1 calc R U . . .
C8 C 0.6599(3) 0.46633(13) 0.43355(10) 0.0310(4) Uani 1 1 d . . . . .
C9 C 0.7459(3) 0.40069(13) 0.47504(10) 0.0335(5) Uani 1 1 d . . . . .
C10 C 0.9309(4) 0.36699(14) 0.48129(12) 0.0433(6) Uani 1 1 d . . . . .
H10 H 1.0282 0.3786 0.4523 0.052 Uiso 1 1 calc R U . . .
C11 C 0.9687(5) 0.31547(17) 0.53153(14) 0.0623(9) Uani 1 1 d . . . . .
H11 H 1.0923 0.2921 0.5360 0.075 Uiso 1 1 calc R U . . .
C12 C 0.8272(7) 0.2986(2) 0.57461(16) 0.0821(12) Uani 1 1 d . . . . .
H12 H 0.8569 0.2646 0.6082 0.099 Uiso 1 1 calc R U . . .
C13 C 0.6401(6) 0.3312(2) 0.56923(15) 0.0770(11) Uani 1 1 d . . . . .
H13 H 0.5428 0.3198 0.5983 0.092 Uiso 1 1 calc R U . . .
C14 C 0.6064(4) 0.38113(17) 0.51850(12) 0.0489(6) Uani 1 1 d . . . . .
C15 C 0.4449(3) 0.46171(17) 0.45213(12) 0.0441(6) Uani 1 1 d . . . . .
C16 C 0.7518(3) 0.55556(13) 0.44892(10) 0.0324(4) Uani 1 1 d . . . . .
C17 C 0.7992(3) 0.56870(13) 0.51636(10) 0.0336(5) Uani 1 1 d . . . . .
C18 C 0.9535(4) 0.53834(14) 0.55066(11) 0.0402(5) Uani 1 1 d . . . . .
H18 H 1.0517 0.5069 0.5322 0.048 Uiso 1 1 calc R U . . .
C19 C 0.9568(5) 0.55635(17) 0.61361(12) 0.0514(7) Uani 1 1 d . . . . .
C20 C 0.8159(5) 0.60514(18) 0.64056(12) 0.0564(7) Uani 1 1 d . . . . .
H20 H 0.8237 0.6161 0.6830 0.068 Uiso 1 1 calc R U . . .
C21 C 0.6610(4) 0.63897(16) 0.60646(12) 0.0497(6) Uani 1 1 d . . . . .
C22 C 0.6567(4) 0.61915(13) 0.54341(11) 0.0381(5) Uani 1 1 d . . . . .
C23 C 0.5920(4) 0.62203(14) 0.43829(12) 0.0418(5) Uani 1 1 d . . . . .
C24 C 0.8970(3) 0.50123(14) 0.35581(10) 0.0356(5) Uani 1 1 d . . . . .
H24 H 0.9941 0.4575 0.3628 0.043 Uiso 1 1 calc R U . . .
C25 C 0.5168(6) 0.6944(2) 0.63980(17) 0.0810(11) Uani 1 1 d . . . . .
H25A H 0.5378 0.7509 0.6274 0.121 Uiso 1 1 calc R U . . .
H25B H 0.5354 0.6895 0.6839 0.121 Uiso 1 1 calc R U . . .
H25C H 0.3858 0.6782 0.6293 0.121 Uiso 1 1 calc R U . . .
C26 C 0.3647(4) 0.70358(18) 0.50186(17) 0.0662(9) Uani 1 1 d . . . . .
H26A H 0.4094 0.7551 0.5191 0.099 Uiso 1 1 calc R U . . .
H26B H 0.2675 0.6799 0.5288 0.099 Uiso 1 1 calc R U . . .
H26C H 0.3088 0.7133 0.4615 0.099 Uiso 1 1 calc R U . . .
C27 C 0.9355(5) 0.5413(2) 0.29334(12) 0.0567(7) Uani 1 1 d . . . . .

loop_
_atom_site_aniso_label
_atom_site_aniso_U_11
_atom_site_aniso_U_22
_atom_site_aniso_U_33
_atom_site_aniso_U_23
_atom_site_aniso_U_13
_atom_site_aniso_U_12
Cl1 0.1028(7) 0.1033(7) 0.0617(5) -0.0119(5) -0.0440(5) 0.0251(6)
F1 0.0806(14) 0.1033(15) 0.0669(11) 0.0166(10) 0.0193(10) -0.0356(12)
F2 0.140(2) 0.1230(17) 0.0384(9) -0.0145(10) 0.0219(11) -0.0475(17)
F3 0.1014(17) 0.130(2) 0.0821(14) 0.0661(14) 0.0065(13) 0.0248(16)
O1 0.0415(11) 0.0856(14) 0.0542(11) 0.0011(10) 0.0143(9) -0.0165(11)
O2 0.0683(14) 0.0626(12) 0.0576(12) 0.0090(10) -0.0135(10) 0.0269(11)
O3 0.0256(9) 0.0841(14) 0.0830(14) -0.0096(12) -0.0054(9) 0.0070(10)
N1 0.0376(11) 0.0380(10) 0.0552(12) -0.0027(9) 0.0018(9) 0.0105(9)
N2 0.0316(10) 0.0389(10) 0.0391(10) -0.0003(8) 0.0007(8) -0.0021(8)
C1 0.0322(11) 0.0378(11) 0.0321(10) 0.0022(9) -0.0068(9) 0.0029(9)
C2 0.0457(14) 0.0447(12) 0.0284(10) 0.0025(9) -0.0042(10) -0.0054(11)
C3 0.0672(19) 0.0519(15) 0.0494(15) -0.0119(12) -0.0118(14) 0.0062(14)
C4 0.106(3) 0.0496(16) 0.0647(19) -0.0135(15) -0.009(2) 0.0069(18)
C5 0.114(3) 0.0600(19) 0.0519(18) -0.0109(15) -0.007(2) -0.025(2)
C6 0.074(2) 0.076(2) 0.0466(16) -0.0017(15) -0.0142(15) -0.0314(19)
C7 0.0504(16) 0.0622(16) 0.0377(12) 0.0047(12) -0.0068(11) -0.0118(13)
C8 0.0230(9) 0.0361(10) 0.0340(10) -0.0008(8) -0.0018(8) 0.0013(8)
C9 0.0387(12) 0.0298(10) 0.0320(10) 0.0000(8) -0.0030(9) -0.0064(9)
C10 0.0488(14) 0.0347(11) 0.0466(13) 0.0020(10) -0.0110(11) 0.0040(11)
C11 0.083(2) 0.0426(14) 0.0610(18) 0.0081(13) -0.0301(17) 0.0042(15)
C12 0.121(3) 0.065(2) 0.0602(19) 0.0312(16) -0.024(2) -0.012(2)
C13 0.096(3) 0.083(2) 0.0515(17) 0.0240(16) 0.0027(18) -0.034(2)
C14 0.0508(16) 0.0542(14) 0.0416(13) 0.0042(11) -0.0002(12) -0.0151(13)
C15 0.0273(11) 0.0563(14) 0.0485(13) -0.0094(12) 0.0021(10) -0.0033(11)
C16 0.0279(10) 0.0332(10) 0.0360(11) 0.0006(9) -0.0022(9) 0.0042(8)
C17 0.0341(12) 0.0304(10) 0.0362(11) -0.0023(9) 0.0006(9) -0.0014(9)
C18 0.0406(13) 0.0385(11) 0.0415(12) -0.0059(10) -0.0063(10) 0.0012(10)
C19 0.0601(17) 0.0503(14) 0.0438(14) -0.0014(11) -0.0153(12) -0.0022(13)
C20 0.075(2) 0.0565(16) 0.0377(13) -0.0071(12) 0.0016(14) -0.0060(15)
C21 0.0589(17) 0.0441(13) 0.0462(14) -0.0082(11) 0.0132(13) -0.0037(13)
C22 0.0366(12) 0.0323(11) 0.0452(12) -0.0018(9) 0.0048(10) -0.0008(10)
C23 0.0393(13) 0.0362(11) 0.0497(13) 0.0027(10) -0.0044(11) 0.0082(10)
C24 0.0330(11) 0.0404(11) 0.0335(10) 0.0020(9) 0.0000(9) 0.0021(9)
C25 0.093(3) 0.086(2) 0.065(2) -0.0205(18) 0.025(2) 0.018(2)
C26 0.0488(17) 0.0599(17) 0.090(2) -0.0081(16) 0.0018(16) 0.0249(14)
C27 0.0596(17) 0.0705(18) 0.0401(13) 0.0065(13) 0.0065(13) -0.0082(16)

loop_
_atom_type_symbol
_atom_type_description
_atom_type_scat_dispersion_real
_atom_type_scat_dispersion_imag
_atom_type_scat_source
C C 0.0033 0.0016 'International Tables Vol C Tables 4.2.6.8 and 6.1.1.4'
H H 0.0000 0.0000 'International Tables Vol C Tables 4.2.6.8 and 6.1.1.4'
Cl Cl 0.1484 0.1585 'International Tables Vol C Tables 4.2.6.8 and 6.1.1.4'
F F 0.0171 0.0103 'International Tables Vol C Tables 4.2.6.8 and 6.1.1.4'
N N 0.0061 0.0033 'International Tables Vol C Tables 4.2.6.8 and 6.1.1.4'
O O 0.0106 0.0060 'International Tables Vol C Tables 4.2.6.8 and 6.1.1.4'

loop_
_geom_angle_atom_site_label_1
_geom_angle_atom_site_label_2
_geom_angle_atom_site_label_3
_geom_angle
_geom_angle_site_symmetry_1
_geom_angle_site_symmetry_3
_geom_angle_publ_flag
C15 O1 C14 107.55(19) . . ?
C22 N1 C26 128.2(2) . . ?
C23 N1 C22 110.89(19) . . ?
C23 N1 C26 120.4(2) . . ?
C16 N2 H2 114.1(18) . . ?
C16 N2 C24 110.76(18) . . ?
C24 N2 H2 110.2(17) . . ?
C2 C1 H1 107.0 . . ?
C2 C1 C8 115.64(18) . . ?
C2 C1 C24 117.8(2) . . ?
C8 C1 H1 107.0 . . ?
C24 C1 H1 107.0 . . ?
C24 C1 C8 101.79(17) . . ?
C3 C2 C1 123.6(2) . . ?
C3 C2 C7 118.0(2) . . ?
C7 C2 C1 118.4(2) . . ?
C2 C3 H3 119.6 . . ?
C2 C3 C4 120.7(3) . . ?
C4 C3 H3 119.6 . . ?
C3 C4 H4 119.5 . . ?
C5 C4 C3 120.9(3) . . ?
C5 C4 H4 119.5 . . ?
C4 C5 H5 120.4 . . ?
C6 C5 C4 119.1(3) . . ?
C6 C5 H5 120.4 . . ?
C5 C6 H6 119.7 . . ?
C5 C6 C7 120.6(3) . . ?
C7 C6 H6 119.7 . . ?
C2 C7 C6 120.7(3) . . ?
C2 C7 H7 119.7 . . ?
C6 C7 H7 119.7 . . ?
C1 C8 C16 99.86(16) . . ?
C9 C8 C1 121.17(18) . . ?
C9 C8 C15 100.74(19) . . ?
C9 C8 C16 110.95(16) . . ?
C15 C8 C1 112.94(18) . . ?
C15 C8 C16 111.50(18) . . ?
C10 C9 C8 133.8(2) . . ?
C14 C9 C8 107.2(2) . . ?
C14 C9 C10 118.6(2) . . ?
C9 C10 H10 120.6 . . ?
C9 C10 C11 118.8(3) . . ?
C11 C10 H10 120.6 . . ?
C10 C11 H11 119.5 . . ?
C12 C11 C10 121.0(3) . . ?
C12 C11 H11 119.5 . . ?
C11 C12 H12 119.3 . . ?
C11 C12 C13 121.4(3) . . ?
C13 C12 H12 119.3 . . ?
C12 C13 H13 121.9 . . ?
C14 C13 C12 116.2(3) . . ?
C14 C13 H13 121.9 . . ?
C9 C14 O1 112.5(2) . . ?
C9 C14 C13 124.0(3) . . ?
C13 C14 O1 123.5(3) . . ?
O1 C15 C8 110.0(2) . . ?
O3 C15 O1 121.4(2) . . ?
O3 C15 C8 128.5(2) . . ?
N2 C16 C8 103.75(17) . . ?
N2 C16 C17 116.46(18) . . ?
N2 C16 C23 112.69(18) . . ?
C17 C16 C8 114.21(17) . . ?
C17 C16 C23 101.36(18) . . ?
C23 C16 C8 108.43(17) . . ?
C18 C17 C16 129.2(2) . . ?
C18 C17 C22 121.2(2) . . ?
C22 C17 C16 109.5(2) . . ?
C17 C18 H18 121.3 . . ?
C17 C18 C19 117.5(2) . . ?
C19 C18 H18 121.3 . . ?
C18 C19 Cl1 118.5(2) . . ?
C20 C19 Cl1 120.0(2) . . ?
C20 C19 C18 121.4(3) . . ?
C19 C20 H20 118.9 . . ?
C19 C20 C21 122.3(2) . . ?
C21 C20 H20 118.9 . . ?
C20 C21 C25 118.4(3) . . ?
C22 C21 C20 115.9(2) . . ?
C22 C21 C25 125.7(3) . . ?
C17 C22 N1 108.7(2) . . ?
C21 C22 N1 129.6(2) . . ?
C21 C22 C17 121.6(2) . . ?
O2 C23 N1 125.7(2) . . ?
O2 C23 C16 127.1(2) . . ?
N1 C23 C16 107.07(19) . . ?
N2 C24 C1 105.77(18) . . ?
N2 C24 H24 109.0 . . ?
N2 C24 C27 110.0(2) . . ?
C1 C24 H24 109.0 . . ?
C27 C24 C1 113.9(2) . . ?
C27 C24 H24 109.0 . . ?
C21 C25 H25A 109.5 . . ?
C21 C25 H25B 109.5 . . ?
C21 C25 H25C 109.5 . . ?
H25A C25 H25B 109.5 . . ?
H25A C25 H25C 109.5 . . ?
H25B C25 H25C 109.5 . . ?
N1 C26 H26A 109.5 . . ?
N1 C26 H26B 109.5 . . ?
N1 C26 H26C 109.5 . . ?
H26A C26 H26B 109.5 . . ?
H26A C26 H26C 109.5 . . ?
H26B C26 H26C 109.5 . . ?
F1 C27 F2 105.4(3) . . ?
F1 C27 C24 111.6(2) . . ?
F2 C27 C24 110.7(2) . . ?
F3 C27 F1 106.6(3) . . ?
F3 C27 F2 107.7(3) . . ?
F3 C27 C24 114.3(2) . . ?

loop_
_geom_bond_atom_site_label_1
_geom_bond_atom_site_label_2
_geom_bond_distance
_geom_bond_site_symmetry_2
_geom_bond_publ_flag
Cl1 C19 1.742(3) . ?
F1 C27 1.327(4) . ?
F2 C27 1.331(4) . ?
F3 C27 1.315(4) . ?
O1 C14 1.398(4) . ?
O1 C15 1.359(3) . ?
O2 C23 1.206(3) . ?
O3 C15 1.192(3) . ?
N1 C22 1.417(3) . ?
N1 C23 1.379(3) . ?
N1 C26 1.447(3) . ?
N2 H2 0.93(3) . ?
N2 C16 1.454(3) . ?
N2 C24 1.463(3) . ?
C1 H1 0.9800 . ?
C1 C2 1.520(3) . ?
C1 C8 1.549(3) . ?
C1 C24 1.537(3) . ?
C2 C3 1.377(4) . ?
C2 C7 1.392(4) . ?
C3 H3 0.9300 . ?
C3 C4 1.392(4) . ?
C4 H4 0.9300 . ?
C4 C5 1.368(5) . ?
C5 H5 0.9300 . ?
C5 C6 1.367(5) . ?
C6 H6 0.9300 . ?
C6 C7 1.393(4) . ?
C7 H7 0.9300 . ?
C8 C9 1.505(3) . ?
C8 C15 1.524(3) . ?
C8 C16 1.606(3) . ?
C9 C10 1.383(4) . ?
C9 C14 1.371(3) . ?
C10 H10 0.9300 . ?
C10 C11 1.388(4) . ?
C11 H11 0.9300 . ?
C11 C12 1.366(5) . ?
C12 H12 0.9300 . ?
C12 C13 1.387(6) . ?
C13 H13 0.9300 . ?
C13 C14 1.376(4) . ?
C16 C17 1.501(3) . ?
C16 C23 1.548(3) . ?
C17 C18 1.377(3) . ?
C17 C22 1.397(3) . ?
C18 H18 0.9300 . ?
C18 C19 1.384(3) . ?
C19 C20 1.373(4) . ?
C20 H20 0.9300 . ?
C20 C21 1.399(4) . ?
C21 C22 1.393(3) . ?
C21 C25 1.512(4) . ?
C24 H24 0.9800 . ?
C24 C27 1.514(3) . ?
C25 H25A 0.9600 . ?
C25 H25B 0.9600 . ?
C25 H25C 0.9600 . ?
C26 H26A 0.9600 . ?
C26 H26B 0.9600 . ?
C26 H26C 0.9600 . ?

loop_
_geom_torsion_atom_site_label_1
_geom_torsion_atom_site_label_2
_geom_torsion_atom_site_label_3
_geom_torsion_atom_site_label_4
_geom_torsion
_geom_torsion_site_symmetry_1
_geom_torsion_site_symmetry_2
_geom_torsion_site_symmetry_3
_geom_torsion_site_symmetry_4
_geom_torsion_publ_flag
Cl1 C19 C20 C21 -179.9(2) . . . . ?
N2 C16 C17 C18 -44.9(3) . . . . ?
N2 C16 C17 C22 135.6(2) . . . . ?
N2 C16 C23 O2 41.3(4) . . . . ?
N2 C16 C23 N1 -140.9(2) . . . . ?
N2 C24 C27 F1 57.9(3) . . . . ?
N2 C24 C27 F2 174.9(2) . . . . ?
N2 C24 C27 F3 -63.2(3) . . . . ?
C1 C2 C3 C4 -178.4(3) . . . . ?
C1 C2 C7 C6 178.6(2) . . . . ?
C1 C8 C9 C10 50.2(3) . . . . ?
C1 C8 C9 C14 -138.4(2) . . . . ?
C1 C8 C15 O1 144.33(19) . . . . ?
C1 C8 C15 O3 -35.2(4) . . . . ?
C1 C8 C16 N2 -35.42(19) . . . . ?
C1 C8 C16 C17 -163.23(18) . . . . ?
C1 C8 C16 C23 84.6(2) . . . . ?
C1 C24 C27 F1 176.4(2) . . . . ?
C1 C24 C27 F2 -66.5(3) . . . . ?
C1 C24 C27 F3 55.3(3) . . . . ?
C2 C1 C8 C9 48.2(3) . . . . ?
C2 C1 C8 C15 -71.3(3) . . . . ?
C2 C1 C8 C16 170.19(19) . . . . ?
C2 C1 C24 N2 -161.39(18) . . . . ?
C2 C1 C24 C27 77.7(3) . . . . ?
C2 C3 C4 C5 -0.1(5) . . . . ?
C3 C2 C7 C6 -0.1(4) . . . . ?
C3 C4 C5 C6 -0.1(5) . . . . ?
C4 C5 C6 C7 0.2(5) . . . . ?
C5 C6 C7 C2 -0.1(4) . . . . ?
C7 C2 C3 C4 0.2(4) . . . . ?
C8 C1 C2 C3 -82.2(3) . . . . ?
C8 C1 C2 C7 99.2(2) . . . . ?
C8 C1 C24 N2 -33.9(2) . . . . ?
C8 C1 C24 C27 -154.8(2) . . . . ?
C8 C9 C10 C11 170.0(2) . . . . ?
C8 C9 C14 O1 9.0(3) . . . . ?
C8 C9 C14 C13 -171.4(3) . . . . ?
C8 C16 C17 C18 76.1(3) . . . . ?
C8 C16 C17 C22 -103.4(2) . . . . ?
C8 C16 C23 O2 -73.0(3) . . . . ?
C8 C16 C23 N1 104.8(2) . . . . ?
C9 C8 C15 O1 13.6(2) . . . . ?
C9 C8 C15 O3 -166.0(3) . . . . ?
C9 C8 C16 N2 93.6(2) . . . . ?
C9 C8 C16 C17 -34.2(2) . . . . ?
C9 C8 C16 C23 -146.42(19) . . . . ?
C9 C10 C11 C12 -0.6(4) . . . . ?
C10 C9 C14 O1 -178.1(2) . . . . ?
C10 C9 C14 C13 1.5(4) . . . . ?
C10 C11 C12 C13 1.1(5) . . . . ?
C11 C12 C13 C14 -0.2(5) . . . . ?
C12 C13 C14 O1 178.5(3) . . . . ?
C12 C13 C14 C9 -1.1(5) . . . . ?
C14 O1 C15 O3 170.6(3) . . . . ?
C14 O1 C15 C8 -9.0(3) . . . . ?
C14 C9 C10 C11 -0.6(3) . . . . ?
C15 O1 C14 C9 0.0(3) . . . . ?
C15 O1 C14 C13 -179.6(3) . . . . ?
C15 C8 C9 C10 175.6(2) . . . . ?
C15 C8 C9 C14 -13.1(2) . . . . ?
C15 C8 C16 N2 -155.01(18) . . . . ?
C15 C8 C16 C17 77.2(2) . . . . ?
C15 C8 C16 C23 -35.0(2) . . . . ?
C16 N2 C24 C1 11.1(2) . . . . ?
C16 N2 C24 C27 134.5(2) . . . . ?
C16 C8 C9 C10 -66.3(3) . . . . ?
C16 C8 C9 C14 105.1(2) . . . . ?
C16 C8 C15 O1 -104.2(2) . . . . ?
C16 C8 C15 O3 76.3(3) . . . . ?
C16 C17 C18 C19 -176.4(2) . . . . ?
C16 C17 C22 N1 -5.8(3) . . . . ?
C16 C17 C22 C21 177.7(2) . . . . ?
C17 C16 C23 O2 166.5(3) . . . . ?
C17 C16 C23 N1 -15.7(2) . . . . ?
C17 C18 C19 Cl1 177.95(19) . . . . ?
C17 C18 C19 C20 -2.3(4) . . . . ?
C18 C17 C22 N1 174.6(2) . . . . ?
C18 C17 C22 C21 -1.9(4) . . . . ?
C18 C19 C20 C21 0.4(5) . . . . ?
C19 C20 C21 C22 0.9(4) . . . . ?
C19 C20 C21 C25 -177.9(3) . . . . ?
C20 C21 C22 N1 -175.8(2) . . . . ?
C20 C21 C22 C17 -0.1(4) . . . . ?
C22 N1 C23 O2 -168.8(3) . . . . ?
C22 N1 C23 C16 13.4(3) . . . . ?
C22 C17 C18 C19 3.1(4) . . . . ?
C23 N1 C22 C17 -5.1(3) . . . . ?
C23 N1 C22 C21 171.0(3) . . . . ?
C23 C16 C17 C18 -167.5(2) . . . . ?
C23 C16 C17 C22 12.9(2) . . . . ?
C24 N2 C16 C8 15.5(2) . . . . ?
C24 N2 C16 C17 141.95(19) . . . . ?
C24 N2 C16 C23 -101.5(2) . . . . ?
C24 C1 C2 C3 38.4(3) . . . . ?
C24 C1 C2 C7 -140.2(2) . . . . ?
C24 C1 C8 C9 -80.7(2) . . . . ?
C24 C1 C8 C15 159.83(19) . . . . ?
C24 C1 C8 C16 41.30(18) . . . . ?
C25 C21 C22 N1 2.8(5) . . . . ?
C25 C21 C22 C17 178.5(3) . . . . ?
C26 N1 C22 C17 -176.8(2) . . . . ?
C26 N1 C22 C21 -0.6(4) . . . . ?
C26 N1 C23 O2 3.6(4) . . . . ?
C26 N1 C23 C16 -174.2(2) . . . . ?
